data_7250453
loop_
_publ_author_name
'Singh, Abhay Pratap'
'Baruah, Jubaraj Bikash'

_publ_section_title
;
 Ternary assembly of pyrazine 2,3-dicarboxylic acid with a ditopic amine
;
_journal_issue 26
_journal_name_full CrystEngComm
_journal_page_first 4498
_journal_page_last 4507
_journal_paper_doi 10.1039/D5CE00391A
_journal_volume 27
_journal_year 2025
_chemical_formula_sum 'C33 H31 N7 O9'
_chemical_formula_weight 669.65
_space_group_crystal_system triclinic
_space_group_IT_number 2
_space_group_name_Hall '-P 1'
_space_group_name_H-M_alt 'P -1'
_atom_sites_solution_hydrogens mixed
_audit_creation_method SHELXL-2014/7
_audit_update_record
;
2025-02-10 deposited with the CCDC.	2025-05-28 downloaded from the CCDC.
;
_cell_angle_alpha 101.983(8)
_cell_angle_beta 96.261(8)
_cell_angle_gamma 101.317(8)
_cell_formula_units_Z 2
_cell_length_a 8.214(2)
_cell_length_b 11.435(3)
_cell_length_c 17.873(5)
_cell_measurement_reflns_used 1650
_cell_measurement_temperature 296(2)
_cell_measurement_theta_max 18.59
_cell_measurement_theta_min 2.64
_cell_volume 1590.5(7)
_computing_cell_refinement 'Bruker SAINT'
_computing_data_collection 'Bruker APEX2'
_computing_data_reduction 'Bruker SAINT'
_computing_molecular_graphics 'Bruker SHELXTL'
_computing_publication_material 'Bruker SHELXTL'
_computing_structure_refinement 'SHELXL-2014 (Sheldrick 2014)'
_computing_structure_solution 'SHELXS-97 (Sheldrick 2008)'
_diffrn_ambient_temperature 296(2)
_diffrn_measured_fraction_theta_full 0.999
_diffrn_measured_fraction_theta_max 0.999
_diffrn_measurement_device_type 'Bruker APEX-II CCD'
_diffrn_measurement_method '\f and \w scans'
_diffrn_radiation_type MoK\a
_diffrn_radiation_wavelength 0.71073
_diffrn_reflns_av_R_equivalents 0.1138
_diffrn_reflns_av_unetI/netI 0.0780
_diffrn_reflns_Laue_measured_fraction_full 0.999
_diffrn_reflns_Laue_measured_fraction_max 0.999
_diffrn_reflns_limit_h_max 9
_diffrn_reflns_limit_h_min -9
_diffrn_reflns_limit_k_max 13
_diffrn_reflns_limit_k_min -13
_diffrn_reflns_limit_l_max 21
_diffrn_reflns_limit_l_min -21
_diffrn_reflns_number 31573
_diffrn_reflns_point_group_measured_fraction_full 0.999
_diffrn_reflns_point_group_measured_fraction_max 0.999
_diffrn_reflns_theta_full 25.049
_diffrn_reflns_theta_max 25.049
_diffrn_reflns_theta_min 1.869
_exptl_absorpt_coefficient_mu 0.104
_exptl_absorpt_correction_type none
_exptl_absorpt_process_details none
_exptl_crystal_colour Yellow
_exptl_crystal_density_diffrn 1.398
_exptl_crystal_description Block
_exptl_crystal_F_000 700
_exptl_crystal_size_max 0.26
_exptl_crystal_size_mid 0.22
_exptl_crystal_size_min 0.18
_refine_diff_density_max 0.604
_refine_diff_density_min -0.294
_refine_diff_density_rms 0.057
_refine_ls_extinction_method none
_refine_ls_goodness_of_fit_ref 1.025
_refine_ls_hydrogen_treatment mixed
_refine_ls_matrix_type full
_refine_ls_number_parameters 459
_refine_ls_number_reflns 5635
_refine_ls_number_restraints 2
_refine_ls_restrained_S_all 1.025
_refine_ls_R_factor_all 0.1497
_refine_ls_R_factor_gt 0.0760
_refine_ls_shift/su_max 0.000
_refine_ls_shift/su_mean 0.000
_refine_ls_structure_factor_coef Fsqd
_refine_ls_weighting_details 'w=1/[\s^2^(Fo^2^)+(0.1000P)^2^+0.5511P] where P=(Fo^2^+2Fc^2^)/3'
_refine_ls_weighting_scheme calc
_refine_ls_wR_factor_gt 0.1756
_refine_ls_wR_factor_ref 0.2227
_reflns_Friedel_coverage 0.000
_reflns_number_gt 2905
_reflns_number_total 5635
_reflns_threshold_expression 'I > 2\s(I)'
_cod_data_source_file d5ce00391a2.cif
_cod_data_source_block Anth23pyzndc
_cod_depositor_comments 'Adding full bibliography for 7250453--7250454.cif.'
_cod_original_cell_volume 1590.4(8)
_cod_database_code 7250453
_shelx_shelxl_version_number 2014/7
_shelx_space_group_comment
;
The symmetry employed for this shelxl refinement is uniquely defined
by the following loop, which should always be used as a source of
symmetry information in preference to the above space-group names.
They are only intended as comments.
;

loop_
_space_group_symop_operation_xyz
'x, y, z'
'-x, -y, -z'

loop_
_atom_site_label
_atom_site_type_symbol
_atom_site_fract_x
_atom_site_fract_y
_atom_site_fract_z
_atom_site_U_iso_or_equiv
_atom_site_adp_type
_atom_site_occupancy
_atom_site_site_symmetry_order
_atom_site_calc_flag
_atom_site_refinement_flags_posn
_atom_site_refinement_flags_adp
_atom_site_refinement_flags_occupancy
_atom_site_disorder_assembly
_atom_site_disorder_group
O9 O 0.5501(4) 0.2775(3) 0.7172(2) 0.0657(9) Uani 1 1 d D . . . .
O3 O 1.1057(4) 0.3703(3) 0.78285(18) 0.0681(10) Uani 1 1 d . . . . .
O4 O 1.2256(4) 0.5575(3) 0.85205(19) 0.0691(10) Uani 1 1 d . . . . .
N2 N 0.3430(4) -0.0285(3) 0.91318(18) 0.0440(8) Uani 1 1 d . . . . .
O1 O 0.7789(4) 0.1626(3) 0.7950(2) 0.0677(9) Uani 1 1 d . . . . .
N5 N 0.9438(4) 0.5706(3) 0.9139(2) 0.0505(9) Uani 1 1 d . . . . .
N3 N 0.2222(4) 0.1655(3) 0.73137(18) 0.0451(8) Uani 1 1 d . . . . .
H3N' H 0.3114 0.2120 0.7195 0.054 Uiso 1 1 calc R U . . .
H3N H 0.1771 0.2145 0.7644 0.054 Uiso 1 1 calc R U . . .
O2 O 1.0076(5) 0.1946(3) 0.8810(2) 0.0776(10) Uani 1 1 d . . . . .
O8 O 0.8264(5) 0.9496(3) 0.7514(2) 0.0844(12) Uani 1 1 d . . . . .
H8O H 0.8085 1.0144 0.7748 0.127 Uiso 1 1 calc R U . . .
N6 N 0.7517(4) 0.5292(3) 0.7124(2) 0.0504(9) Uani 1 1 d . . . . .
O6 O 0.4570(4) 0.6964(3) 0.7389(2) 0.0813(11) Uani 1 1 d . . . . .
N4 N 0.7352(4) 0.3538(3) 0.9250(2) 0.0551(10) Uani 1 1 d . . . . .
O5 O 0.4938(5) 0.5509(3) 0.7984(2) 0.0862(13) Uani 1 1 d . . . . .
N7 N 0.9864(4) 0.7510(3) 0.7374(2) 0.0557(10) Uani 1 1 d . . . . .
O7 O 0.7366(5) 0.8791(3) 0.8508(2) 0.0914(12) Uani 1 1 d . . . . .
C23 C 0.8622(5) 0.3530(3) 0.8847(2) 0.0394(9) Uani 1 1 d . . . . .
C24 C 0.9665(5) 0.4608(3) 0.8796(2) 0.0387(9) Uani 1 1 d . . . . .
N1 N 0.1975(6) -0.2004(4) 0.9192(3) 0.0739(14) Uani 1 1 d . . . . .
C30 C 0.8307(5) 0.7471(4) 0.7546(2) 0.0430(10) Uani 1 1 d . . . . .
C8 C 0.1759(5) 0.0942(4) 0.5863(2) 0.0420(10) Uani 1 1 d . . . . .
C29 C 0.7157(5) 0.6364(3) 0.7426(2) 0.0419(10) Uani 1 1 d . . . . .
C9 C 0.2244(5) 0.1948(4) 0.5538(2) 0.0481(10) Uani 1 1 d . . . . .
C21 C 0.1977(5) -0.0230(4) 0.5508(2) 0.0473(10) Uani 1 1 d . . . . .
C28 C 0.5409(6) 0.6307(4) 0.7601(3) 0.0504(11) Uani 1 1 d . . . . .
C22 C 0.8878(6) 0.2270(4) 0.8501(3) 0.0512(11) Uani 1 1 d . . . . .
C6 C 0.2807(5) 0.0771(4) 0.7714(2) 0.0497(11) Uani 1 1 d . . . . .
H6B H 0.3511 0.0343 0.7408 0.060 Uiso 1 1 calc R U . . .
H6A H 0.1851 0.0169 0.7775 0.060 Uiso 1 1 calc R U . . .
C25 C 1.1108(5) 0.4617(4) 0.8347(2) 0.0480(11) Uani 1 1 d . . . . .
C7 C 0.0964(5) 0.1119(4) 0.6588(2) 0.0482(11) Uani 1 1 d . . . . .
H7B H 0.0194 0.1656 0.6551 0.058 Uiso 1 1 calc R U . . .
H7A H 0.0314 0.0332 0.6624 0.058 Uiso 1 1 calc R U . . .
C5 C 0.3791(5) 0.1449(4) 0.8496(2) 0.0518(11) Uani 1 1 d . . . . .
H5B H 0.4640 0.2126 0.8431 0.062 Uiso 1 1 calc R U . . .
H5A H 0.3038 0.1793 0.8814 0.062 Uiso 1 1 calc R U . . .
C31 C 0.7937(6) 0.8666(4) 0.7913(3) 0.0574(12) Uani 1 1 d . . . . .
C16 C 0.2662(5) -0.0377(4) 0.4806(2) 0.0548(12) Uani 1 1 d . . . . .
C14 C 0.2882(5) 0.1770(4) 0.4827(2) 0.0555(12) Uani 1 1 d . . . . .
C33 C 0.9055(6) 0.5356(4) 0.6951(2) 0.0555(12) Uani 1 1 d . . . . .
H33 H 0.9358 0.4634 0.6732 0.067 Uiso 1 1 calc R U . . .
C32 C 1.0212(6) 0.6439(4) 0.7081(3) 0.0575(12) Uani 1 1 d . . . . .
H32 H 1.1282 0.6426 0.6959 0.069 Uiso 1 1 calc R U . . .
C3 C 0.2419(6) -0.0077(4) 0.9677(3) 0.0597(12) Uani 1 1 d . . . . .
H1 H 0.2365 0.0682 0.9973 0.072 Uiso 1 1 calc R U . . .
C20 C 0.1542(6) -0.1285(4) 0.5810(3) 0.0641(13) Uani 1 1 d . . . . .
H20 H 0.1080 -0.1218 0.6266 0.077 Uiso 1 1 calc R U . . .
C15 C 0.3077(6) 0.0625(5) 0.4482(3) 0.0615(13) Uani 1 1 d . . . . .
H15 H 0.3501 0.0517 0.4017 0.074 Uiso 1 1 calc R U . . .
C4 C 0.4638(6) 0.0661(4) 0.8912(3) 0.0640(13) Uani 1 1 d . . . . .
H4A H 0.5331 0.0270 0.8580 0.077 Uiso 1 1 calc R U . . .
H4B H 0.5368 0.1177 0.9374 0.077 Uiso 1 1 calc R U . . .
C1 C 0.3124(7) -0.1471(5) 0.8845(3) 0.0660(14) Uani 1 1 d . . . . .
H3 H 0.3638 -0.1867 0.8461 0.079 Uiso 1 1 calc R U . . .
C27 C 0.7145(6) 0.4639(4) 0.9586(3) 0.0636(13) Uani 1 1 d . . . . .
H27 H 0.6277 0.4683 0.9877 0.076 Uiso 1 1 calc R U . . .
C26 C 0.8140(6) 0.5701(4) 0.9526(3) 0.0641(13) Uani 1 1 d . . . . .
H26 H 0.7911 0.6445 0.9760 0.077 Uiso 1 1 calc R U . . .
C10 C 0.2134(6) 0.3166(4) 0.5890(3) 0.0646(13) Uani 1 1 d . . . . .
H10 H 0.1752 0.3315 0.6364 0.078 Uiso 1 1 calc R U . . .
C17 C 0.2909(7) -0.1562(6) 0.4459(3) 0.0763(16) Uani 1 1 d . . . . .
H17 H 0.3373 -0.1666 0.4004 0.092 Uiso 1 1 calc R U . . .
C2 C 0.1524(7) -0.1160(5) 0.9708(3) 0.0722(15) Uani 1 1 d . . . . .
H2 H 0.0729 -0.1302 1.0031 0.087 Uiso 1 1 calc R U . . .
C13 C 0.3318(7) 0.2788(6) 0.4483(3) 0.0790(16) Uani 1 1 d . . . . .
H13 H 0.3712 0.2672 0.4011 0.095 Uiso 1 1 calc R U . . .
C18 C 0.2496(8) -0.2511(5) 0.4768(4) 0.0888(19) Uani 1 1 d . . . . .
H18 H 0.2678 -0.3269 0.4531 0.107 Uiso 1 1 calc R U . . .
C19 C 0.1786(8) -0.2385(5) 0.5450(3) 0.0870(18) Uani 1 1 d . . . . .
H19 H 0.1479 -0.3064 0.5657 0.104 Uiso 1 1 calc R U . . .
C11 C 0.2577(8) 0.4109(5) 0.5545(4) 0.0837(17) Uani 1 1 d . . . . .
H11 H 0.2489 0.4894 0.5783 0.100 Uiso 1 1 calc R U . . .
C12 C 0.3167(8) 0.3905(6) 0.4833(4) 0.0921(19) Uani 1 1 d . . . . .
H12 H 0.3457 0.4556 0.4601 0.111 Uiso 1 1 calc R U . . .
H9O' H 0.628(6) 0.247(5) 0.743(3) 0.11(2) Uiso 1 1 d D . . . .
H9O H 0.587(7) 0.357(2) 0.719(3) 0.11(2) Uiso 1 1 d D . . . .
H5O H 0.393(7) 0.553(5) 0.807(3) 0.09(2) Uiso 1 1 d . . . . .
H1N H 0.189(8) -0.274(6) 0.911(4) 0.11(2) Uiso 1 1 d . . . . .

loop_
_atom_site_aniso_label
_atom_site_aniso_U_11
_atom_site_aniso_U_22
_atom_site_aniso_U_33
_atom_site_aniso_U_23
_atom_site_aniso_U_13
_atom_site_aniso_U_12
O9 0.066(2) 0.054(2) 0.073(2) 0.0242(18) 0.0085(19) -0.0033(19)
O3 0.084(2) 0.0469(18) 0.073(2) 0.0007(16) 0.0385(19) 0.0128(16)
O4 0.067(2) 0.0472(18) 0.090(2) 0.0094(16) 0.0436(19) -0.0034(16)
N2 0.047(2) 0.041(2) 0.045(2) 0.0155(16) 0.0076(17) 0.0056(16)
O1 0.058(2) 0.0466(18) 0.084(2) -0.0077(17) 0.0053(19) 0.0058(16)
N5 0.052(2) 0.0371(19) 0.057(2) 0.0011(16) 0.0139(19) 0.0043(16)
N3 0.048(2) 0.0452(19) 0.0402(19) 0.0063(15) 0.0039(16) 0.0111(16)
O2 0.084(3) 0.066(2) 0.094(3) 0.0269(19) 0.015(2) 0.034(2)
O8 0.115(3) 0.0463(19) 0.100(3) 0.0142(19) 0.061(2) 0.016(2)
N6 0.049(2) 0.044(2) 0.060(2) 0.0128(17) 0.0099(18) 0.0130(17)
O6 0.054(2) 0.103(3) 0.111(3) 0.055(2) 0.031(2) 0.032(2)
N4 0.038(2) 0.055(2) 0.068(2) 0.0062(19) 0.0175(19) 0.0020(17)
O5 0.067(3) 0.083(3) 0.139(4) 0.065(2) 0.058(3) 0.025(2)
N7 0.041(2) 0.061(2) 0.063(2) 0.0122(19) 0.0160(18) 0.0033(18)
O7 0.127(3) 0.071(2) 0.085(3) 0.0107(19) 0.063(3) 0.026(2)
C23 0.034(2) 0.038(2) 0.042(2) 0.0066(17) 0.0066(18) 0.0014(18)
C24 0.040(2) 0.035(2) 0.040(2) 0.0054(17) 0.0099(18) 0.0077(18)
N1 0.092(4) 0.042(3) 0.074(3) 0.018(2) -0.011(3) -0.008(3)
C30 0.040(2) 0.048(2) 0.039(2) 0.0100(19) 0.0114(19) 0.0038(19)
C8 0.034(2) 0.052(2) 0.038(2) 0.0127(19) -0.0014(18) 0.0061(19)
C29 0.041(2) 0.043(2) 0.044(2) 0.0143(18) 0.0091(19) 0.0081(19)
C9 0.044(3) 0.057(3) 0.041(2) 0.014(2) -0.003(2) 0.008(2)
C21 0.043(3) 0.056(3) 0.039(2) 0.007(2) -0.0070(19) 0.012(2)
C28 0.046(3) 0.046(2) 0.059(3) 0.015(2) 0.014(2) 0.004(2)
C22 0.047(3) 0.045(3) 0.066(3) 0.017(2) 0.022(3) 0.009(2)
C6 0.049(3) 0.045(2) 0.055(3) 0.019(2) 0.004(2) 0.007(2)
C25 0.055(3) 0.038(2) 0.053(3) 0.014(2) 0.019(2) 0.006(2)
C7 0.046(3) 0.055(3) 0.041(2) 0.008(2) 0.001(2) 0.013(2)
C5 0.048(3) 0.049(2) 0.056(3) 0.023(2) -0.003(2) -0.003(2)
C31 0.058(3) 0.045(3) 0.064(3) 0.004(2) 0.029(3) -0.002(2)
C16 0.048(3) 0.067(3) 0.040(3) -0.005(2) -0.003(2) 0.017(2)
C14 0.046(3) 0.074(3) 0.041(3) 0.019(2) -0.006(2) 0.004(2)
C33 0.058(3) 0.057(3) 0.058(3) 0.013(2) 0.014(2) 0.023(2)
C32 0.043(3) 0.070(3) 0.066(3) 0.018(3) 0.018(2) 0.022(2)
C3 0.072(3) 0.055(3) 0.060(3) 0.019(2) 0.024(3) 0.019(3)
C20 0.084(4) 0.053(3) 0.052(3) 0.010(2) 0.001(3) 0.015(3)
C15 0.051(3) 0.094(4) 0.039(3) 0.015(3) 0.008(2) 0.013(3)
C4 0.041(3) 0.082(3) 0.073(3) 0.039(3) 0.003(2) 0.007(2)
C1 0.090(4) 0.058(3) 0.049(3) 0.006(2) 0.011(3) 0.022(3)
C27 0.041(3) 0.063(3) 0.078(3) -0.004(3) 0.025(2) 0.004(2)
C26 0.055(3) 0.055(3) 0.074(3) -0.008(2) 0.016(3) 0.015(2)
C10 0.072(3) 0.061(3) 0.062(3) 0.019(3) 0.001(3) 0.019(3)
C17 0.068(4) 0.096(4) 0.055(3) -0.009(3) 0.001(3) 0.029(3)
C2 0.068(4) 0.087(4) 0.077(4) 0.046(3) 0.021(3) 0.018(3)
C13 0.065(4) 0.109(5) 0.062(3) 0.044(3) 0.001(3) -0.001(3)
C18 0.103(5) 0.065(4) 0.083(4) -0.016(3) -0.016(4) 0.033(3)
C19 0.120(5) 0.054(3) 0.077(4) 0.006(3) -0.012(4) 0.022(3)
C11 0.098(5) 0.059(3) 0.095(5) 0.031(3) -0.005(4) 0.017(3)
C12 0.088(4) 0.086(5) 0.099(5) 0.054(4) -0.014(4) -0.008(4)

loop_
_atom_type_symbol
_atom_type_description
_atom_type_scat_dispersion_real
_atom_type_scat_dispersion_imag
_atom_type_scat_source
C C 0.0033 0.0016 'International Tables Vol C Tables 4.2.6.8 and 6.1.1.4'
H H 0.0000 0.0000 'International Tables Vol C Tables 4.2.6.8 and 6.1.1.4'
N N 0.0061 0.0033 'International Tables Vol C Tables 4.2.6.8 and 6.1.1.4'
O O 0.0106 0.0060 'International Tables Vol C Tables 4.2.6.8 and 6.1.1.4'

loop_
_geom_angle_atom_site_label_1
_geom_angle_atom_site_label_2
_geom_angle_atom_site_label_3
_geom_angle
_geom_angle_site_symmetry_1
_geom_angle_site_symmetry_3
_geom_angle_publ_flag
H9O' O9 H9O 112(5) . . ?
C1 N2 C3 107.7(4) . . ?
C1 N2 C4 126.8(4) . . ?
C3 N2 C4 125.6(4) . . ?
C26 N5 C24 116.1(4) . . ?
C6 N3 C7 116.3(3) . . ?
C6 N3 H3N' 108.2 . . ?
C7 N3 H3N' 108.2 . . ?
C6 N3 H3N 108.2 . . ?
C7 N3 H3N 108.2 . . ?
H3N' N3 H3N 107.4 . . ?
C31 O8 H8O 109.5 . . ?
C33 N6 C29 115.6(4) . . ?
C27 N4 C23 115.9(4) . . ?
C28 O5 H5O 109(4) . . ?
C32 N7 C30 116.2(4) . . ?
N4 C23 C24 121.4(3) . . ?
N4 C23 C22 114.8(3) . . ?
C24 C23 C22 123.7(3) . . ?
N5 C24 C23 121.9(4) . . ?
N5 C24 C25 116.0(3) . . ?
C23 C24 C25 122.2(3) . . ?
C1 N1 C2 109.5(4) . . ?
C1 N1 H1N 113(5) . . ?
C2 N1 H1N 136(5) . . ?
N7 C30 C29 120.8(4) . . ?
N7 C30 C31 116.4(4) . . ?
C29 C30 C31 122.6(4) . . ?
C9 C8 C21 120.6(4) . . ?
C9 C8 C7 119.2(4) . . ?
C21 C8 C7 120.2(4) . . ?
N6 C29 C30 122.4(4) . . ?
N6 C29 C28 116.1(4) . . ?
C30 C29 C28 121.5(4) . . ?
C8 C9 C14 119.5(4) . . ?
C8 C9 C10 123.1(4) . . ?
C14 C9 C10 117.4(4) . . ?
C8 C21 C20 123.8(4) . . ?
C8 C21 C16 118.8(4) . . ?
C20 C21 C16 117.4(4) . . ?
O6 C28 O5 125.3(4) . . ?
O6 C28 C29 121.4(4) . . ?
O5 C28 C29 113.3(4) . . ?
O2 C22 O1 126.0(4) . . ?
O2 C22 C23 117.7(4) . . ?
O1 C22 C23 116.2(4) . . ?
N3 C6 C5 109.3(3) . . ?
N3 C6 H6B 109.8 . . ?
C5 C6 H6B 109.8 . . ?
N3 C6 H6A 109.8 . . ?
C5 C6 H6A 109.8 . . ?
H6B C6 H6A 108.3 . . ?
O3 C25 O4 125.3(4) . . ?
O3 C25 C24 118.0(4) . . ?
O4 C25 C24 116.7(4) . . ?
N3 C7 C8 113.2(3) . . ?
N3 C7 H7B 108.9 . . ?
C8 C7 H7B 108.9 . . ?
N3 C7 H7A 108.9 . . ?
C8 C7 H7A 108.9 . . ?
H7B C7 H7A 107.7 . . ?
C4 C5 C6 113.7(4) . . ?
C4 C5 H5B 108.8 . . ?
C6 C5 H5B 108.8 . . ?
C4 C5 H5A 108.8 . . ?
C6 C5 H5A 108.8 . . ?
H5B C5 H5A 107.7 . . ?
O7 C31 O8 126.1(4) . . ?
O7 C31 C30 120.8(4) . . ?
O8 C31 C30 113.0(4) . . ?
C15 C16 C21 119.5(4) . . ?
C15 C16 C17 122.1(5) . . ?
C21 C16 C17 118.4(5) . . ?
C15 C14 C9 119.5(4) . . ?
C15 C14 C13 121.1(5) . . ?
C9 C14 C13 119.3(5) . . ?
N6 C33 C32 122.7(4) . . ?
N6 C33 H33 118.7 . . ?
C32 C33 H33 118.7 . . ?
N7 C32 C33 122.3(4) . . ?
N7 C32 H32 118.9 . . ?
C33 C32 H32 118.9 . . ?
C2 C3 N2 107.2(4) . . ?
C2 C3 H1 126.4 . . ?
N2 C3 H1 126.4 . . ?
C19 C20 C21 121.4(5) . . ?
C19 C20 H20 119.3 . . ?
C21 C20 H20 119.3 . . ?
C14 C15 C16 122.1(4) . . ?
C14 C15 H15 119.0 . . ?
C16 C15 H15 119.0 . . ?
N2 C4 C5 112.4(4) . . ?
N2 C4 H4A 109.1 . . ?
C5 C4 H4A 109.1 . . ?
N2 C4 H4B 109.1 . . ?
C5 C4 H4B 109.1 . . ?
H4A C4 H4B 107.8 . . ?
N1 C1 N2 108.4(4) . . ?
N1 C1 H3 125.8 . . ?
N2 C1 H3 125.8 . . ?
N4 C27 C26 123.1(4) . . ?
N4 C27 H27 118.4 . . ?
C26 C27 H27 118.4 . . ?
N5 C26 C27 121.6(4) . . ?
N5 C26 H26 119.2 . . ?
C27 C26 H26 119.2 . . ?
C11 C10 C9 121.2(5) . . ?
C11 C10 H10 119.4 . . ?
C9 C10 H10 119.4 . . ?
C18 C17 C16 121.7(5) . . ?
C18 C17 H17 119.2 . . ?
C16 C17 H17 119.2 . . ?
C3 C2 N1 107.2(5) . . ?
C3 C2 H2 126.4 . . ?
N1 C2 H2 126.4 . . ?
C12 C13 C14 120.7(5) . . ?
C12 C13 H13 119.7 . . ?
C14 C13 H13 119.7 . . ?
C17 C18 C19 120.5(5) . . ?
C17 C18 H18 119.8 . . ?
C19 C18 H18 119.8 . . ?
C20 C19 C18 120.6(5) . . ?
C20 C19 H19 119.7 . . ?
C18 C19 H19 119.7 . . ?
C10 C11 C12 120.3(5) . . ?
C10 C11 H11 119.8 . . ?
C12 C11 H11 119.8 . . ?
C13 C12 C11 121.0(5) . . ?
C13 C12 H12 119.5 . . ?
C11 C12 H12 119.5 . . ?

loop_
_geom_bond_atom_site_label_1
_geom_bond_atom_site_label_2
_geom_bond_distance
_geom_bond_site_symmetry_2
_geom_bond_publ_flag
O9 H9O' 0.91(2) . ?
O9 H9O 0.89(2) . ?
O3 C25 1.235(5) . ?
O4 C25 1.255(5) . ?
N2 C1 1.310(5) . ?
N2 C3 1.362(5) . ?
N2 C4 1.466(5) . ?
O1 C22 1.249(5) . ?
N5 C26 1.331(5) . ?
N5 C24 1.336(4) . ?
N3 C6 1.476(5) . ?
N3 C7 1.501(5) . ?
N3 H3N' 0.8900 . ?
N3 H3N 0.8900 . ?
O2 C22 1.232(5) . ?
O8 C31 1.306(5) . ?
O8 H8O 0.8200 . ?
N6 C33 1.325(5) . ?
N6 C29 1.335(5) . ?
O6 C28 1.203(5) . ?
N4 C27 1.329(5) . ?
N4 C23 1.331(5) . ?
O5 C28 1.277(5) . ?
O5 H5O 0.86(6) . ?
N7 C32 1.327(5) . ?
N7 C30 1.342(5) . ?
O7 C31 1.202(5) . ?
C23 C24 1.382(5) . ?
C23 C22 1.510(5) . ?
C24 C25 1.502(5) . ?
N1 C1 1.305(6) . ?
N1 C2 1.328(7) . ?
N1 H1N 0.81(6) . ?
C30 C29 1.384(5) . ?
C30 C31 1.491(6) . ?
C8 C9 1.403(5) . ?
C8 C21 1.412(5) . ?
C8 C7 1.509(5) . ?
C29 C28 1.494(6) . ?
C9 C14 1.418(6) . ?
C9 C10 1.429(6) . ?
C21 C20 1.421(6) . ?
C21 C16 1.422(6) . ?
C6 C5 1.505(6) . ?
C6 H6B 0.9700 . ?
C6 H6A 0.9700 . ?
C7 H7B 0.9700 . ?
C7 H7A 0.9700 . ?
C5 C4 1.503(6) . ?
C5 H5B 0.9700 . ?
C5 H5A 0.9700 . ?
C16 C15 1.389(6) . ?
C16 C17 1.432(7) . ?
C14 C15 1.375(6) . ?
C14 C13 1.429(7) . ?
C33 C32 1.364(6) . ?
C33 H33 0.9300 . ?
C32 H32 0.9300 . ?
C3 C2 1.325(6) . ?
C3 H1 0.9300 . ?
C20 C19 1.352(7) . ?
C20 H20 0.9300 . ?
C15 H15 0.9300 . ?
C4 H4A 0.9700 . ?
C4 H4B 0.9700 . ?
C1 H3 0.9300 . ?
C27 C26 1.357(6) . ?
C27 H27 0.9300 . ?
C26 H26 0.9300 . ?
C10 C11 1.359(7) . ?
C10 H10 0.9300 . ?
C17 C18 1.320(8) . ?
C17 H17 0.9300 . ?
C2 H2 0.9300 . ?
C13 C12 1.336(8) . ?
C13 H13 0.9300 . ?
C18 C19 1.400(8) . ?
C18 H18 0.9300 . ?
C19 H19 0.9300 . ?
C11 C12 1.401(8) . ?
C11 H11 0.9300 . ?
C12 H12 0.9300 . ?
